data_1512982
loop_
_publ_author_name
'Amal Cherian Kathalikkattil'
'Kamal Kumar Bisht'
'P.S. Subramanian'
'Eringathodi Suresh'

_publ_section_title
;
 Synthesis, characterization and X-ray crystallographic investigation of
 2-D hybrid hydrogen bonded and rectangular grid networks in Cu(II) and
 Co(II) metal complexes
;
_journal_issue 7
_journal_name_full Polyhedron
_journal_page_first 1801
_journal_page_last 1809
_journal_paper_doi 10.1016/j.poly.2010.02.036
_journal_volume 29
_journal_year 2010
_chemical_formula_sum 'C13 H15 Cu N3 O6 S'
_chemical_formula_weight 404.88
_chemical_name_systematic
; 
 ? 
;
_space_group_IT_number 2
_symmetry_cell_setting triclinic
_symmetry_space_group_name_Hall '-P 1'
_symmetry_space_group_name_H-M 'P -1'
_atom_sites_solution_hydrogens geom
_atom_sites_solution_primary direct
_atom_sites_solution_secondary difmap
_audit_creation_method SHELXL-97
_cell_angle_alpha 80.361(2)
_cell_angle_beta 81.178(2)
_cell_angle_gamma 85.604(2)
_cell_formula_units_Z 2
_cell_length_a 7.0926(7)
_cell_length_b 9.5222(10)
_cell_length_c 11.4002(12)
_cell_measurement_reflns_used 1740
_cell_measurement_temperature 293(2)
_cell_measurement_theta_max 26.54
_cell_measurement_theta_min 2.61
_cell_volume 749.06(13)
_computing_cell_refinement 'BRUKER SMART'
_computing_data_collection 'BRUKER SMART'
_computing_data_reduction 'BRUKER SAINT'
_computing_molecular_graphics ORTEP
_computing_structure_refinement 'SHELXL-97 (Sheldrick, 1997)'
_computing_structure_solution 'SHELXS-97 (Sheldrick, 1990)'
_diffrn_ambient_temperature 293(2)
_diffrn_measured_fraction_theta_full 0.918
_diffrn_measured_fraction_theta_max 0.918
_diffrn_measurement_device_type 'BRUKER SMART APEX CCD DIFFRACTOMETER'
_diffrn_measurement_method 'OMEGA-PHI SCAN'
_diffrn_radiation_monochromator graphite
_diffrn_radiation_source 'fine-focus sealed tube'
_diffrn_radiation_type MoK\a
_diffrn_radiation_wavelength 0.71073
_diffrn_reflns_av_R_equivalents 0.0279
_diffrn_reflns_av_sigmaI/netI 0.0522
_diffrn_reflns_limit_h_max 9
_diffrn_reflns_limit_h_min -9
_diffrn_reflns_limit_k_max 12
_diffrn_reflns_limit_k_min -12
_diffrn_reflns_limit_l_max 14
_diffrn_reflns_limit_l_min -15
_diffrn_reflns_number 6473
_diffrn_reflns_theta_full 28.25
_diffrn_reflns_theta_max 28.25
_diffrn_reflns_theta_min 1.83
_exptl_absorpt_coefficient_mu 1.635
_exptl_absorpt_correction_T_max 0.8668
_exptl_absorpt_correction_T_min 0.6227
_exptl_absorpt_correction_type multi-scan
_exptl_absorpt_process_details 'BRUKER SADABS'
_exptl_crystal_colour BLUE
_exptl_crystal_density_diffrn 1.795
_exptl_crystal_density_method 'not measured'
_exptl_crystal_description PLATES
_exptl_crystal_F_000 414
_exptl_crystal_size_max 0.32
_exptl_crystal_size_mid 0.13
_exptl_crystal_size_min 0.09
_refine_diff_density_max 0.863
_refine_diff_density_min -0.690
_refine_diff_density_rms 0.137
_refine_ls_extinction_method none
_refine_ls_goodness_of_fit_ref 1.206
_refine_ls_hydrogen_treatment mixed
_refine_ls_matrix_type full
_refine_ls_number_parameters 225
_refine_ls_number_reflns 3404
_refine_ls_number_restraints 0
_refine_ls_restrained_S_all 1.206
_refine_ls_R_factor_all 0.0837
_refine_ls_R_factor_gt 0.0728
_refine_ls_shift/su_max 0.000
_refine_ls_shift/su_mean 0.000
_refine_ls_structure_factor_coef Fsqd
_refine_ls_weighting_details 'calc w=1/[\s^2^(Fo^2^)+(0.0757P)^2^+1.4106P] where P=(Fo^2^+2Fc^2^)/3'
_refine_ls_weighting_scheme calc
_refine_ls_wR_factor_gt 0.1675
_refine_ls_wR_factor_ref 0.1754
_reflns_number_gt 2987
_reflns_number_total 3404
_reflns_threshold_expression >2sigma(I)
_cod_data_source_file 2010-1801.cif
_cod_data_source_block 27cffm(COMPLEX-1)
_cod_depositor_comments
;
The following automatic conversions were performed:

'_symmetry_cell_setting' value 'Triclinic' changed to 'triclinic'
according to the built-in table from CIF Core dictionary named
'cif_core.dic' version 2.4.1 from
2010-06-29.

'_exptl_absorpt_correction_type' value 'MULTI-SCAN'
changed to 'multi-scan' according to the built-in table from CIF Core
dictionary named 'cif_core.dic' version 2.4.1 from 2010-06-29.

Automatic conversion script
Id: cif_fix_values 1891 2012-01-12 08:04:46Z andrius 
;
_cod_original_sg_symbol_H-M P-1
_cod_database_code 1512982

loop_
_symmetry_equiv_pos_as_xyz
'x, y, z'
'-x, -y, -z'

loop_
_atom_site_label
_atom_site_type_symbol
_atom_site_fract_x
_atom_site_fract_y
_atom_site_fract_z
_atom_site_U_iso_or_equiv
_atom_site_adp_type
_atom_site_occupancy
_atom_site_calc_flag
_atom_site_refinement_flags
Cu1 Cu 0.22032(9) 0.91907(6) 0.31364(5) 0.0248(2) Uani 1 d .
S1 S 0.2745(2) 0.50497(14) 0.67264(13) 0.0397(4) Uani 1 d .
O1 O 0.2204(5) 1.0093(4) 0.4532(3) 0.0308(8) Uani 1 d .
O2 O 0.1943(7) 0.9669(5) 0.6522(4) 0.0460(11) Uani 1 d .
O3 O 0.1915(8) 0.4367(5) 0.5905(5) 0.0645(14) Uani 1 d .
O4 O 0.4550(8) 0.4336(5) 0.6994(5) 0.0646(14) Uani 1 d .
O5 O 0.1460(8) 0.5281(5) 0.7784(4) 0.0655(15) Uani 1 d .
O6 O 0.5431(7) 0.8583(5) 0.2989(4) 0.0413(11) Uani 1 d .
H6C H 0.571(9) 0.786(7) 0.315(5) 0.026(17) Uiso 1 d .
H6D H 0.623(10) 0.895(7) 0.317(6) 0.033(19) Uiso 1 d .
N1 N 0.1910(6) 0.8529(4) 0.1604(4) 0.0273(9) Uani 1 d .
N2 N 0.2714(6) 1.1015(4) 0.2009(4) 0.0261(9) Uani 1 d .
N3 N 0.1364(8) 0.7485(6) 0.4329(4) 0.0465(14) Uani 1 d .
H3A H 0.0118 0.7365 0.4327 0.056 Uiso 1 calc R
H3B H 0.2037 0.6697 0.4132 0.056 Uiso 1 calc R
C1 C 0.1430(8) 0.7220(6) 0.1481(5) 0.0330(12) Uani 1 d .
H1 H 0.1177 0.6537 0.2162 0.040 Uiso 1 calc R
C2 C 0.1308(8) 0.6879(6) 0.0382(5) 0.0354(12) Uani 1 d .
H2 H 0.0927 0.5981 0.0330 0.043 Uiso 1 calc R
C3 C 0.1739(8) 0.7837(6) -0.0649(5) 0.0340(12) Uani 1 d .
H3 H 0.1694 0.7597 -0.1402 0.041 Uiso 1 calc R
C4 C 0.2245(7) 0.9184(6) -0.0528(5) 0.0307(11) Uani 1 d .
H4 H 0.2529 0.9867 -0.1206 0.037 Uiso 1 calc R
C5 C 0.2323(7) 0.9504(5) 0.0609(4) 0.0254(10) Uani 1 d .
C6 C 0.2785(6) 1.0911(5) 0.0836(4) 0.0233(10) Uani 1 d .
C7 C 0.3198(7) 1.2056(6) -0.0049(5) 0.0292(11) Uani 1 d .
H7 H 0.3245 1.1971 -0.0854 0.035 Uiso 1 calc R
C8 C 0.3539(8) 1.3329(6) 0.0272(5) 0.0363(13) Uani 1 d .
H8 H 0.3813 1.4118 -0.0314 0.044 Uiso 1 calc R
C9 C 0.3476(8) 1.3430(6) 0.1463(5) 0.0352(12) Uani 1 d .
H9 H 0.3707 1.4286 0.1691 0.042 Uiso 1 calc R
C10 C 0.3068(8) 1.2256(6) 0.2311(5) 0.0318(11) Uani 1 d .
H10 H 0.3036 1.2323 0.3119 0.038 Uiso 1 calc R
C11 C 0.1963(7) 0.9288(5) 0.5547(4) 0.0269(10) Uani 1 d .
C12 C 0.1676(8) 0.7702(6) 0.5540(5) 0.0317(12) Uani 1 d .
H12 H 0.0525 0.7433 0.6103 0.038 Uiso 1 calc R
C13 C 0.3354(8) 0.6789(6) 0.5979(5) 0.0322(12) Uani 1 d .
H13A H 0.3894 0.7271 0.6525 0.039 Uiso 1 calc R
H13B H 0.4331 0.6697 0.5296 0.039 Uiso 1 calc R

loop_
_atom_site_aniso_label
_atom_site_aniso_U_11
_atom_site_aniso_U_22
_atom_site_aniso_U_33
_atom_site_aniso_U_23
_atom_site_aniso_U_13
_atom_site_aniso_U_12
Cu1 0.0356(4) 0.0197(3) 0.0185(3) 0.0010(2) -0.0047(2) -0.0066(2)
S1 0.0623(10) 0.0226(7) 0.0350(8) -0.0009(5) -0.0115(7) -0.0061(6)
O1 0.046(2) 0.0254(18) 0.0200(17) 0.0008(14) -0.0058(15) -0.0028(16)
O2 0.068(3) 0.046(2) 0.024(2) -0.0009(18) -0.0097(19) -0.009(2)
O3 0.089(4) 0.055(3) 0.058(3) -0.013(2) -0.020(3) -0.027(3)
O4 0.078(4) 0.033(2) 0.086(4) -0.005(2) -0.033(3) 0.010(2)
O5 0.095(4) 0.050(3) 0.043(3) 0.005(2) 0.009(3) -0.018(3)
O6 0.040(3) 0.026(2) 0.058(3) -0.008(2) -0.010(2) 0.004(2)
N1 0.035(2) 0.021(2) 0.027(2) -0.0024(16) -0.0100(18) -0.0020(17)
N2 0.028(2) 0.023(2) 0.026(2) -0.0010(17) -0.0041(17) -0.0041(17)
N3 0.069(4) 0.043(3) 0.031(3) 0.010(2) -0.025(2) -0.030(3)
C1 0.041(3) 0.025(3) 0.034(3) -0.004(2) -0.009(2) -0.004(2)
C2 0.035(3) 0.034(3) 0.042(3) -0.013(2) -0.010(2) -0.005(2)
C3 0.028(3) 0.053(3) 0.024(3) -0.015(2) -0.005(2) 0.003(2)
C4 0.032(3) 0.037(3) 0.021(2) -0.002(2) -0.002(2) 0.001(2)
C5 0.023(2) 0.028(3) 0.024(2) 0.0002(19) -0.0024(19) -0.001(2)
C6 0.017(2) 0.027(2) 0.026(2) -0.0010(19) -0.0041(18) -0.0002(18)
C7 0.026(3) 0.031(3) 0.027(3) 0.006(2) -0.005(2) -0.002(2)
C8 0.032(3) 0.031(3) 0.040(3) 0.013(2) -0.004(2) -0.007(2)
C9 0.034(3) 0.022(3) 0.047(3) 0.000(2) -0.006(2) -0.004(2)
C10 0.032(3) 0.028(3) 0.035(3) -0.004(2) -0.005(2) -0.004(2)
C11 0.032(3) 0.023(2) 0.024(2) 0.0000(19) -0.007(2) 0.001(2)
C12 0.042(3) 0.027(3) 0.026(3) 0.003(2) -0.009(2) -0.012(2)
C13 0.035(3) 0.031(3) 0.031(3) -0.004(2) -0.005(2) -0.003(2)

loop_
_atom_type_symbol
_atom_type_description
_atom_type_scat_dispersion_real
_atom_type_scat_dispersion_imag
_atom_type_scat_source
C C 0.0033 0.0016 'International Tables Vol C Tables 4.2.6.8 and 6.1.1.4'
S S 0.1246 0.1234 'International Tables Vol C Tables 4.2.6.8 and 6.1.1.4'
N N 0.0061 0.0033 'International Tables Vol C Tables 4.2.6.8 and 6.1.1.4'
O O 0.0106 0.0060 'International Tables Vol C Tables 4.2.6.8 and 6.1.1.4'
H H 0.0000 0.0000 'International Tables Vol C Tables 4.2.6.8 and 6.1.1.4'
Cu Cu 0.3201 1.2651 'International Tables Vol C Tables 4.2.6.8 and 6.1.1.4'

loop_
_geom_angle_atom_site_label_1
_geom_angle_atom_site_label_2
_geom_angle_atom_site_label_3
_geom_angle
O1 Cu1 N1 170.49(16)
O1 Cu1 N3 84.85(18)
N1 Cu1 N3 100.47(19)
O1 Cu1 N2 92.41(16)
N1 Cu1 N2 81.34(17)
N3 Cu1 N2 172.6(2)
O1 Cu1 O6 92.99(17)
N1 Cu1 O6 94.24(18)
N3 Cu1 O6 96.3(2)
N2 Cu1 O6 90.70(18)
O5 S1 O3 114.1(4)
O5 S1 O4 113.0(3)
O3 S1 O4 111.5(3)
O5 S1 C13 105.0(3)
O3 S1 C13 107.7(3)
O4 S1 C13 104.7(3)
C11 O1 Cu1 116.4(3)
Cu1 O6 H6C 117(5)
Cu1 O6 H6D 130(5)
H6C O6 H6D 102(7)
C5 N1 C1 118.9(4)
C5 N1 Cu1 114.4(3)
C1 N1 Cu1 126.7(4)
C10 N2 C6 119.3(4)
C10 N2 Cu1 126.3(4)
C6 N2 Cu1 114.4(3)
C12 N3 Cu1 109.0(3)
C12 N3 H3A 109.9
Cu1 N3 H3A 109.9
C12 N3 H3B 109.9
Cu1 N3 H3B 109.9
H3A N3 H3B 108.3
N1 C1 C2 121.6(5)
N1 C1 H1 119.2
C2 C1 H1 119.2
C1 C2 C3 121.1(5)
C1 C2 H2 119.5
C3 C2 H2 119.5
C2 C3 C4 117.6(5)
C2 C3 H3 121.2
C4 C3 H3 121.2
C5 C4 C3 119.8(5)
C5 C4 H4 120.1
C3 C4 H4 120.1
N1 C5 C4 121.1(5)
N1 C5 C6 115.0(4)
C4 C5 C6 124.0(4)
N2 C6 C7 121.3(5)
N2 C6 C5 114.6(4)
C7 C6 C5 124.1(5)
C8 C7 C6 118.9(5)
C8 C7 H7 120.5
C6 C7 H7 120.5
C9 C8 C7 119.7(5)
C9 C8 H8 120.2
C7 C8 H8 120.2
C10 C9 C8 119.2(5)
C10 C9 H9 120.4
C8 C9 H9 120.4
N2 C10 C9 121.6(5)
N2 C10 H10 119.2
C9 C10 H10 119.2
O2 C11 O1 125.5(5)
O2 C11 C12 117.7(4)
O1 C11 C12 116.9(4)
N3 C12 C13 112.6(5)
N3 C12 C11 110.3(4)
C13 C12 C11 110.0(4)
N3 C12 H12 107.9
C13 C12 H12 107.9
C11 C12 H12 107.9
C12 C13 S1 113.8(4)
C12 C13 H13A 108.8
S1 C13 H13A 108.8
C12 C13 H13B 108.8
S1 C13 H13B 108.8
H13A C13 H13B 107.7

loop_
_geom_bond_atom_site_label_1
_geom_bond_atom_site_label_2
_geom_bond_distance
Cu1 O1 1.930(4)
Cu1 N1 1.998(4)
Cu1 N3 2.001(5)
Cu1 N2 2.002(4)
Cu1 O6 2.305(5)
S1 O5 1.433(5)
S1 O3 1.441(5)
S1 O4 1.453(5)
S1 C13 1.783(5)
O1 C11 1.273(6)
O2 C11 1.223(6)
O6 H6C 0.71(6)
O6 H6D 0.76(7)
N1 C5 1.349(6)
N1 C1 1.352(7)
N2 C10 1.336(7)
N2 C6 1.350(6)
N3 C12 1.481(7)
N3 H3A 0.9000
N3 H3B 0.9000
C1 C2 1.363(8)
C1 H1 0.9300
C2 C3 1.372(8)
C2 H2 0.9300
C3 C4 1.391(8)
C3 H3 0.9300
C4 C5 1.391(7)
C4 H4 0.9300
C5 C6 1.476(7)
C6 C7 1.372(7)
C7 C8 1.372(8)
C7 H7 0.9300
C8 C9 1.370(8)
C8 H8 0.9300
C9 C10 1.368(7)
C9 H9 0.9300
C10 H10 0.9300
C11 C12 1.540(7)
C12 C13 1.517(7)
C12 H12 0.9800
C13 H13A 0.9700
C13 H13B 0.9700
